data_4516834
loop_
_publ_author_name
'Xu, Jian-Gang'
'Wang, Shuai-Hua'
'Zhang, Ming-Jian'
'Sun, Cai'
'Xiao, Yu'
'Li, Rong'
'Zheng, Fa-Kun'
'Guo, Guo-Cong'
'Huang, Jin-Shun'

_publ_section_title
;
 Nitrogen-Rich Tetranuclear Metal Complex as a New Structural Motif for
 Energetic Materials.
;
_journal_issue 1
_journal_name_full 'ACS omega'
_journal_page_first 346
_journal_page_last 352
_journal_paper_doi 10.1021/acsomega.6b00431
_journal_volume 2
_journal_year 2017
_chemical_formula_moiety 'C20 H24 N40 O8 Zn4'
_chemical_formula_sum 'C20 H24 N40 O8 Zn4'
_chemical_formula_weight 1214.27
_chemical_melting_point ?
_chemical_name_common '[Zn4(Hdtm)4(H2O)8]'
_space_group_crystal_system monoclinic
_space_group_IT_number 14
_space_group_name_Hall '-P 2yn'
_space_group_name_H-M_alt 'P 1 21/n 1'
_atom_sites_solution_hydrogens mixed
_audit_creation_method SHELXL-2014/6
_cell_angle_alpha 90
_cell_angle_beta 102.219(2)
_cell_angle_gamma 90
_cell_formula_units_Z 2
_cell_length_a 7.5445(8)
_cell_length_b 16.0615(18)
_cell_length_c 16.153(2)
_cell_measurement_reflns_used 6153
_cell_measurement_temperature 293(2)
_cell_measurement_theta_max 27.5
_cell_measurement_theta_min 2.6
_cell_volume 1913.0(4)
_computing_molecular_graphics 'SHELXL-2014/6 (Sheldrick, 2014)'
_computing_structure_refinement 'SHELXL-2014/6 (Sheldrick, 2014)'
_diffrn_ambient_temperature 293(2)
_diffrn_measured_fraction_theta_full 0.997
_diffrn_measured_fraction_theta_max 0.991
_diffrn_measurement_device_type 'Rigaku Pilatus'
_diffrn_measurement_method CCD_Profile_fitting
_diffrn_radiation_type MoK\a
_diffrn_radiation_wavelength 0.71073
_diffrn_reflns_av_R_equivalents 0.0336
_diffrn_reflns_av_unetI/netI 0.0290
_diffrn_reflns_Laue_measured_fraction_full 0.997
_diffrn_reflns_Laue_measured_fraction_max 0.991
_diffrn_reflns_limit_h_max 9
_diffrn_reflns_limit_h_min -9
_diffrn_reflns_limit_k_max 20
_diffrn_reflns_limit_k_min -16
_diffrn_reflns_limit_l_max 20
_diffrn_reflns_limit_l_min -20
_diffrn_reflns_number 19734
_diffrn_reflns_point_group_measured_fraction_full 0.997
_diffrn_reflns_point_group_measured_fraction_max 0.991
_diffrn_reflns_theta_full 25.242
_diffrn_reflns_theta_max 27.499
_diffrn_reflns_theta_min 2.580
_exptl_absorpt_coefficient_mu 2.585
_exptl_absorpt_correction_T_max 1.000
_exptl_absorpt_correction_T_min 0.850
_exptl_absorpt_correction_type multi-scan
_exptl_absorpt_process_details 'Sphere (Rigaku CrystalClear)'
_exptl_crystal_colour Colorless
_exptl_crystal_density_diffrn 2.108
_exptl_crystal_density_method 'not measured'
_exptl_crystal_description Prism
_exptl_crystal_F_000 1216
_exptl_crystal_size_max 0.22
_exptl_crystal_size_mid 0.18
_exptl_crystal_size_min 0.15
_refine_diff_density_max 1.231
_refine_diff_density_min -0.739
_refine_diff_density_rms 0.103
_refine_ls_extinction_method none
_refine_ls_goodness_of_fit_ref 0.999
_refine_ls_hydrogen_treatment mixed
_refine_ls_matrix_type full
_refine_ls_number_parameters 369
_refine_ls_number_reflns 4349
_refine_ls_number_restraints 0
_refine_ls_restrained_S_all 0.999
_refine_ls_R_factor_all 0.0412
_refine_ls_R_factor_gt 0.0367
_refine_ls_shift/su_max 0.043
_refine_ls_shift/su_mean 0.003
_refine_ls_structure_factor_coef Fsqd
_refine_ls_weighting_details 'w=1/[\s^2^(Fo^2^)+(0.1000P)^2^] where P=(Fo^2^+2Fc^2^)/3'
_refine_ls_weighting_scheme calc
_refine_ls_wR_factor_gt 0.1146
_refine_ls_wR_factor_ref 0.1278
_reflns_Friedel_coverage 0.000
_reflns_number_gt 3867
_reflns_number_total 4349
_reflns_threshold_expression 'I > 2\s(I)'
_cod_data_source_file ao6b00431_si_002.cif
_cod_data_source_block a
_cod_depositor_comments
;
The following automatic conversions were performed:

data item '_chemical_melting_point' value 'not measured' was changed
to '?' -- the value is undefined or not given.

data item '_exptl_absorpt_correction_type' value 'Multi-scan' was
changed to 'multi-scan' in accordance with the
/home/saulius/struct/COD-crude-data/automatic-downloads/DataCite-retrospective/ACS/depositions/lib/dictionaries/cif_core.dic
dictionary named 'cif_core.dic' version 2.4.2 last updated on
2011-04-26.

Automatic conversion script
Id: cif_fix_values 6909 2019-04-08 15:41:33Z antanas 
;
_cod_original_sg_symbol_H-M 'P 21/n'
_cod_database_code 4516834
_shelx_space_group_comment
;
The symmetry employed for this shelxl refinement is uniquely defined
by the following loop, which should always be used as a source of
symmetry information in preference to the above space-group names.
They are only intended as comments.
;
_shelxl_version_number 2014/6

loop_
_space_group_symop_operation_xyz
'x, y, z'
'-x+1/2, y+1/2, -z+1/2'
'-x, -y, -z'
'x-1/2, -y-1/2, z-1/2'

loop_
_atom_site_label
_atom_site_type_symbol
_atom_site_fract_x
_atom_site_fract_y
_atom_site_fract_z
_atom_site_U_iso_or_equiv
_atom_site_adp_type
_atom_site_occupancy
_atom_site_site_symmetry_order
_atom_site_calc_flag
_atom_site_refinement_flags_posn
_atom_site_refinement_flags_adp
Zn1 Zn 0.49479(4) 0.82536(2) 0.51651(2) 0.02267(13) Uani 1 1 d . .
Zn2 Zn 0.30955(4) 0.49141(2) 0.65315(2) 0.01941(13) Uani 1 1 d . .
O1W O 0.0350(2) 0.48079(12) 0.65105(12) 0.0247(4) Uani 1 1 d . .
H1WA H -0.025(4) 0.470(2) 0.608(2) 0.031(8) Uiso 1 1 d . .
H1WB H -0.020(5) 0.530(3) 0.667(3) 0.061(12) Uiso 1 1 d . .
O2W O 0.7064(3) 0.91097(12) 0.54603(13) 0.0270(4) Uani 1 1 d . .
H2WA H 0.763(6) 0.913(3) 0.512(3) 0.062(13) Uiso 1 1 d . .
H2WB H 0.687(4) 0.954(2) 0.567(2) 0.036(9) Uiso 1 1 d . .
O3W O 0.5924(3) 0.49600(14) 0.64581(15) 0.0338(5) Uani 1 1 d . .
H3WA H 0.663(7) 0.507(3) 0.690(4) 0.076(16) Uiso 1 1 d . .
H3WB H 0.642(6) 0.526(3) 0.615(3) 0.080(16) Uiso 1 1 d . .
O4W O 0.2742(3) 0.90684(15) 0.53674(16) 0.0394(5) Uani 1 1 d . .
H4WA H 0.269(4) 0.932(2) 0.579(3) 0.045(10) Uiso 1 1 d . .
H4WB H 0.180(5) 0.898(3) 0.513(3) 0.056(13) Uiso 1 1 d . .
N10 N 0.4309(3) 0.86564(12) 0.38976(13) 0.0215(4) Uani 1 1 d . .
N11 N 0.3669(3) 0.94395(13) 0.37671(13) 0.0260(5) Uani 1 1 d . .
N12 N 0.3491(3) 0.96262(14) 0.29685(14) 0.0272(5) Uani 1 1 d . .
N13 N 0.4025(3) 0.89812(13) 0.25524(14) 0.0255(5) Uani 1 1 d . .
N14 N 0.4772(3) 0.73318(13) 0.20893(13) 0.0243(4) Uani 1 1 d . .
H14A H 0.4283 0.7631 0.1660 0.029 Uiso 1 1 calc R U
N15 N 0.6067(3) 0.62650(12) 0.28292(12) 0.0231(4) Uani 1 1 d . .
N16 N 0.7240(3) 0.60010(13) 0.45128(13) 0.0218(4) Uani 1 1 d . .
N17 N 0.7861(3) 0.60649(13) 0.53566(14) 0.0271(5) Uani 1 1 d . .
N18 N 0.7619(3) 0.68284(13) 0.55971(14) 0.0262(5) Uani 1 1 d . .
N19 N 0.6821(3) 0.72881(12) 0.49180(12) 0.0216(4) Uani 1 1 d . .
N20 N 0.3570(3) 0.56196(12) 0.77010(12) 0.0211(4) Uani 1 1 d . .
N21 N 0.3304(3) 0.52307(14) 0.84039(14) 0.0273(5) Uani 1 1 d . .
N22 N 0.3794(3) 0.57329(14) 0.90541(14) 0.0300(5) Uani 1 1 d . .
N23 N 0.4387(3) 0.64606(14) 0.88000(13) 0.0268(5) Uani 1 1 d . .
N24 N 0.5578(3) 0.77408(14) 0.78296(13) 0.0245(4) Uani 1 1 d . .
H5 H 0.587(4) 0.783(2) 0.837(2) 0.046(10) Uiso 1 1 d . .
N25 N 0.5153(3) 0.79441(13) 0.64559(13) 0.0222(4) Uani 1 1 d . .
N26 N 0.3079(3) 0.71829(14) 0.51233(12) 0.0246(4) Uani 1 1 d . .
N27 N 0.2119(3) 0.66579(13) 0.45525(14) 0.0261(5) Uani 1 1 d . .
N28 N 0.1896(3) 0.59531(13) 0.49118(13) 0.0241(4) Uani 1 1 d . .
N29 N 0.2732(3) 0.59933(12) 0.57440(12) 0.0206(4) Uani 1 1 d . .
C11 C 0.4529(3) 0.83981(14) 0.31407(15) 0.0185(5) Uani 1 1 d . .
C12 C 0.5096(3) 0.75763(14) 0.29214(15) 0.0198(5) Uani 1 1 d . .
C13 C 0.5351(3) 0.65464(17) 0.20638(16) 0.0261(5) Uani 1 1 d . .
H1 H 0.521(4) 0.617(2) 0.161(2) 0.034(8) Uiso 1 1 d . .
C14 C 0.5921(3) 0.69118(15) 0.33753(15) 0.0187(5) Uani 1 1 d . .
C15 C 0.6641(3) 0.67632(14) 0.42684(16) 0.0185(5) Uani 1 1 d . .
C21 C 0.4229(3) 0.63706(15) 0.79701(15) 0.0202(5) Uani 1 1 d . .
C22 C 0.4692(3) 0.70387(14) 0.74536(15) 0.0197(5) Uani 1 1 d . .
C23 C 0.5806(4) 0.82552(14) 0.72127(17) 0.0242(5) Uani 1 1 d . .
H2 H 0.636(4) 0.882(2) 0.732(2) 0.036(8) Uiso 1 1 d . .
C24 C 0.4416(3) 0.71751(15) 0.65977(14) 0.0199(5) Uani 1 1 d . .
C25 C 0.3415(3) 0.67573(14) 0.58469(15) 0.0196(5) Uani 1 1 d . .

loop_
_atom_site_aniso_label
_atom_site_aniso_U_11
_atom_site_aniso_U_22
_atom_site_aniso_U_33
_atom_site_aniso_U_23
_atom_site_aniso_U_13
_atom_site_aniso_U_12
Zn1 0.0356(2) 0.0162(2) 0.01619(19) 0.00141(9) 0.00536(13) 0.00002(10)
Zn2 0.0241(2) 0.01553(19) 0.01794(19) -0.00013(10) 0.00302(13) 0.00076(9)
O1W 0.0236(9) 0.0283(10) 0.0211(9) -0.0051(7) 0.0022(7) -0.0001(7)
O2W 0.0411(10) 0.0191(9) 0.0237(9) -0.0042(7) 0.0133(8) -0.0017(8)
O3W 0.0251(10) 0.0448(13) 0.0304(11) 0.0000(9) 0.0032(9) -0.0045(8)
O4W 0.0440(13) 0.0435(13) 0.0309(11) -0.0064(9) 0.0087(10) 0.0149(10)
N10 0.0324(10) 0.0139(9) 0.0185(10) 0.0008(8) 0.0064(8) 0.0026(8)
N11 0.0383(11) 0.0171(10) 0.0226(11) 0.0015(8) 0.0061(9) 0.0065(9)
N12 0.0412(12) 0.0212(11) 0.0201(10) 0.0045(8) 0.0081(9) 0.0060(9)
N13 0.0384(11) 0.0169(10) 0.0213(10) 0.0048(8) 0.0068(8) 0.0042(9)
N14 0.0361(11) 0.0212(10) 0.0141(9) -0.0004(8) 0.0020(8) 0.0024(9)
N15 0.0324(10) 0.0201(10) 0.0159(10) -0.0018(8) 0.0029(8) 0.0043(8)
N16 0.0277(10) 0.0189(10) 0.0172(10) -0.0026(7) 0.0015(8) 0.0027(8)
N17 0.0400(12) 0.0207(11) 0.0177(10) -0.0005(8) -0.0007(8) 0.0057(9)
N18 0.0348(11) 0.0230(11) 0.0181(11) -0.0012(8) -0.0006(9) 0.0031(9)
N19 0.0317(10) 0.0155(10) 0.0166(10) -0.0024(7) 0.0030(8) 0.0003(8)
N20 0.0299(10) 0.0169(10) 0.0168(9) 0.0011(8) 0.0052(7) -0.0002(8)
N21 0.0391(12) 0.0230(11) 0.0216(10) 0.0026(8) 0.0102(9) -0.0041(9)
N22 0.0463(13) 0.0248(12) 0.0214(11) 0.0006(9) 0.0125(9) -0.0009(9)
N23 0.0400(12) 0.0240(11) 0.0166(10) 0.0003(8) 0.0066(9) -0.0041(9)
N24 0.0316(11) 0.0236(11) 0.0165(10) -0.0022(8) 0.0013(8) -0.0054(8)
N25 0.0303(10) 0.0189(10) 0.0167(10) -0.0017(8) 0.0035(8) -0.0053(8)
N26 0.0352(11) 0.0215(10) 0.0150(9) 0.0020(8) 0.0007(8) -0.0047(8)
N27 0.0353(11) 0.0236(11) 0.0160(10) 0.0001(8) -0.0023(9) -0.0023(9)
N28 0.0307(11) 0.0222(11) 0.0167(10) -0.0001(8) -0.0007(8) -0.0040(8)
N29 0.0256(10) 0.0191(10) 0.0149(9) -0.0008(7) -0.0006(7) -0.0015(8)
C11 0.0231(11) 0.0145(11) 0.0174(11) 0.0019(8) 0.0030(9) 0.0008(8)
C12 0.0270(11) 0.0158(11) 0.0153(10) -0.0012(8) 0.0015(8) 0.0017(9)
C13 0.0358(13) 0.0213(12) 0.0189(12) -0.0040(10) 0.0004(10) 0.0059(10)
C14 0.0235(11) 0.0166(11) 0.0152(11) -0.0005(8) 0.0018(8) 0.0014(9)
C15 0.0207(11) 0.0175(11) 0.0166(12) -0.0002(8) 0.0024(9) 0.0013(8)
C21 0.0223(11) 0.0209(12) 0.0175(11) 0.0003(9) 0.0046(8) 0.0015(9)
C22 0.0238(11) 0.0172(12) 0.0176(11) -0.0002(8) 0.0031(8) -0.0019(9)
C23 0.0353(13) 0.0165(12) 0.0198(12) -0.0022(9) 0.0038(10) -0.0065(9)
C24 0.0265(11) 0.0168(11) 0.0165(11) 0.0012(8) 0.0044(8) -0.0026(9)
C25 0.0263(12) 0.0164(12) 0.0150(11) -0.0003(8) 0.0019(9) -0.0005(9)

loop_
_atom_type_symbol
_atom_type_description
_atom_type_scat_dispersion_real
_atom_type_scat_dispersion_imag
_atom_type_scat_source
C C 0.0033 0.0016 'International Tables Vol C Tables 4.2.6.8 and 6.1.1.4'
H H 0.0000 0.0000 'International Tables Vol C Tables 4.2.6.8 and 6.1.1.4'
N N 0.0061 0.0033 'International Tables Vol C Tables 4.2.6.8 and 6.1.1.4'
O O 0.0106 0.0060 'International Tables Vol C Tables 4.2.6.8 and 6.1.1.4'
Zn Zn 0.2839 1.4301 'International Tables Vol C Tables 4.2.6.8 and 6.1.1.4'

loop_
_geom_angle_atom_site_label_1
_geom_angle_atom_site_label_2
_geom_angle_atom_site_label_3
_geom_angle
_geom_angle_site_symmetry_1
_geom_angle_site_symmetry_3
O2W Zn1 N10 91.51(8) . .
O2W Zn1 N25 92.11(8) . .
N10 Zn1 N25 169.98(8) . .
O2W Zn1 N19 90.93(8) . .
N10 Zn1 N19 93.68(7) . .
N25 Zn1 N19 95.61(8) . .
O2W Zn1 O4W 98.10(9) . .
N10 Zn1 O4W 86.38(8) . .
N25 Zn1 O4W 83.86(9) . .
N19 Zn1 O4W 170.97(9) . .
O2W Zn1 N26 166.07(8) . .
N10 Zn1 N26 101.30(7) . .
N25 Zn1 N26 76.18(7) . .
N19 Zn1 N26 82.87(9) . .
O4W Zn1 N26 88.26(9) . .
O1W Zn2 N29 93.16(8) . .
O1W Zn2 O3W 175.15(8) . .
N29 Zn2 O3W 86.76(8) . .
O1W Zn2 N20 92.14(7) . .
N29 Zn2 N20 94.11(7) . .
O3W Zn2 N20 92.70(8) . .
O1W Zn2 N15 97.15(8) . 3_666
N29 Zn2 N15 166.86(8) . 3_666
O3W Zn2 N15 82.28(8) . 3_666
N20 Zn2 N15 93.63(7) . 3_666
O1W Zn2 N16 88.86(8) . 3_666
N29 Zn2 N16 96.07(8) . 3_666
O3W Zn2 N16 86.33(8) . 3_666
N20 Zn2 N16 169.70(8) . 3_666
N15 Zn2 N16 76.08(8) 3_666 3_666
Zn2 O1W H1WA 115(3) . .
Zn2 O1W H1WB 115(3) . .
H1WA O1W H1WB 103(3) . .
Zn1 O2W H2WA 112(3) . .
Zn1 O2W H2WB 118(2) . .
H2WA O2W H2WB 117(4) . .
Zn2 O3W H3WA 116(4) . .
Zn2 O3W H3WB 129(3) . .
H3WA O3W H3WB 96(4) . .
Zn1 O4W H4WA 127(3) . .
Zn1 O4W H4WB 119(3) . .
H4WA O4W H4WB 108(4) . .
C11 N10 N11 104.88(19) . .
C11 N10 Zn1 138.49(16) . .
N11 N10 Zn1 116.10(15) . .
N12 N11 N10 109.1(2) . .
N11 N12 N13 109.8(2) . .
C11 N13 N12 104.8(2) . .
C13 N14 C12 108.0(2) . .
C13 N14 H14A 126.0 . .
C12 N14 H14A 126.0 . .
C13 N15 C14 105.6(2) . .
C13 N15 Zn2 139.41(17) . 3_666
C14 N15 Zn2 113.82(15) . 3_666
C15 N16 N17 104.63(19) . .
C15 N16 Zn2 114.01(15) . 3_666
N17 N16 Zn2 141.36(16) . 3_666
N18 N17 N16 109.29(19) . .
N17 N18 N19 109.6(2) . .
C15 N19 N18 104.31(19) . .
C15 N19 Zn1 129.06(15) . .
N18 N19 Zn1 115.60(15) . .
C21 N20 N21 104.8(2) . .
C21 N20 Zn2 137.24(17) . .
N21 N20 Zn2 117.75(15) . .
N22 N21 N20 108.8(2) . .
N21 N22 N23 110.2(2) . .
C21 N23 N22 104.4(2) . .
C23 N24 C22 107.7(2) . .
C23 N24 H5 127(2) . .
C22 N24 H5 125(2) . .
C23 N25 C24 105.5(2) . .
C23 N25 Zn1 139.52(17) . .
C24 N25 Zn1 114.93(15) . .
C25 N26 N27 104.8(2) . .
C25 N26 Zn1 111.73(15) . .
N27 N26 Zn1 139.08(17) . .
N28 N27 N26 110.0(2) . .
N27 N28 N29 108.87(19) . .
C25 N29 N28 104.72(19) . .
C25 N29 Zn2 132.75(16) . .
N28 N29 Zn2 121.67(15) . .
N13 C11 N10 111.3(2) . .
N13 C11 C12 121.3(2) . .
N10 C11 C12 127.3(2) . .
C14 C12 N14 105.6(2) . .
C14 C12 C11 134.6(2) . .
N14 C12 C11 119.9(2) . .
N15 C13 N14 111.4(2) . .
N15 C13 H1 118.1(19) . .
N14 C13 H1 130.1(19) . .
C12 C14 N15 109.5(2) . .
C12 C14 C15 133.9(2) . .
N15 C14 C15 116.6(2) . .
N19 C15 N16 112.1(2) . .
N19 C15 C14 129.4(2) . .
N16 C15 C14 118.5(2) . .
N23 C21 N20 111.9(2) . .
N23 C21 C22 121.3(2) . .
N20 C21 C22 126.7(2) . .
C24 C22 N24 105.6(2) . .
C24 C22 C21 134.1(2) . .
N24 C22 C21 120.3(2) . .
N25 C23 N24 112.1(2) . .
N25 C23 H2 125(2) . .
N24 C23 H2 123(2) . .
C22 C24 N25 109.1(2) . .
C22 C24 C25 135.3(2) . .
N25 C24 C25 115.3(2) . .
N29 C25 N26 111.6(2) . .
N29 C25 C24 130.7(2) . .
N26 C25 C24 117.7(2) . .

loop_
_geom_bond_atom_site_label_1
_geom_bond_atom_site_label_2
_geom_bond_distance
_geom_bond_site_symmetry_2
Zn1 O2W 2.085(2) .
Zn1 N10 2.104(2) .
Zn1 N25 2.117(2) .
Zn1 N19 2.191(2) .
Zn1 O4W 2.195(2) .
Zn1 N26 2.215(2) .
Zn2 O1W 2.0716(19) .
Zn2 N29 2.133(2) .
Zn2 O3W 2.163(2) .
Zn2 N20 2.167(2) .
Zn2 N15 2.185(2) 3_666
Zn2 N16 2.211(2) 3_666
O1W H1WA 0.76(3) .
O1W H1WB 0.95(4) .
O2W H2WA 0.77(5) .
O2W H2WB 0.80(4) .
O3W H3WA 0.81(5) .
O3W H3WB 0.84(5) .
O4W H4WA 0.80(4) .
O4W H4WB 0.74(4) .
N10 C11 1.334(3) .
N10 N11 1.348(3) .
N11 N12 1.303(3) .
N12 N13 1.342(3) .
N13 C11 1.331(3) .
N14 C13 1.339(3) .
N14 C12 1.372(3) .
N14 H14A 0.8600 .
N15 C13 1.320(3) .
N15 C14 1.382(3) .
N15 Zn2 2.185(2) 3_666
N16 C15 1.335(3) .
N16 N17 1.348(3) .
N16 Zn2 2.211(2) 3_666
N17 N18 1.311(3) .
N18 N19 1.353(3) .
N19 C15 1.330(3) .
N20 C21 1.341(3) .
N20 N21 1.348(3) .
N21 N22 1.314(3) .
N22 N23 1.346(3) .
N23 C21 1.328(3) .
N24 C23 1.333(3) .
N24 C22 1.384(3) .
N24 H5 0.87(4) .
N25 C23 1.316(3) .
N25 C24 1.393(3) .
N26 C25 1.331(3) .
N26 N27 1.343(3) .
N27 N28 1.299(3) .
N28 N29 1.360(3) .
N29 C25 1.328(3) .
C11 C12 1.454(3) .
C12 C14 1.368(3) .
C13 H1 0.94(3) .
C14 C15 1.450(3) .
C21 C22 1.447(3) .
C22 C24 1.371(3) .
C23 H2 0.99(3) .
C24 C25 1.450(3) .
